data_8104493
loop_
_publ_author_name
'Carrillo-Cabrera, W.'
'Sassmannshausen, J.'
'von Schnering, H.G.'
'Menzel, F.'
'Brockner, W.'

_publ_section_title
;
 Crystal structure of dipotassium iron thiohypodiphosphate
;
_journal_name_full 'Zeitschrift fuer Kristallographie (149,1979-)'
_journal_page_first 150
_journal_page_last 151
_journal_volume 202
_journal_year 1992
_chemical_formula_sum 'Fe K2 P2 S6'
_chemical_name_systematic 'K2 Fe (P2 S6)'
_space_group_IT_number 14
_symmetry_space_group_name_Hall '-P 2yn'
_symmetry_space_group_name_H-M 'P 1 21/n 1'
_cell_angle_alpha 90
_cell_angle_beta 101.113
_cell_angle_gamma 90
_cell_formula_units_Z 2
_cell_length_a 6.0622
_cell_length_b 12.172
_cell_length_c 7.3787
_cell_volume 534.258
_citation_journal_id_ASTM ZEKRDZ
_cod_data_source_file Carrillo-Cabrera_ZEKRDZ_1992_1504.cif
_cod_data_source_block Fe1K2P2S6
_cod_original_cell_volume 534.2583
_cod_original_sg_symbol_Hall '-P 2ybc (x-z,y,z)'
_cod_original_formula_sum 'Fe1 K2 P2 S6'
_cod_database_code 8104493

loop_
_symmetry_equiv_pos_as_xyz
x,y,z
-x+1/2,y+1/2,-z+1/2
-x,-y,-z
x-1/2,-y-1/2,z-1/2

loop_
_atom_site_label
_atom_site_type_symbol
_atom_site_fract_x
_atom_site_fract_y
_atom_site_fract_z
_atom_site_occupancy
_atom_site_U_iso_or_equiv
Fe1 Fe+2 0 0.5 0 1 0.0
P1 P+4 0.5211 0.53742 0.86889 1 0.0
K1 K+1 0.2214 0.31819 0.53347 1 0.0
S3 S-2 0.27403 0.33245 0.0598 1 0.0
S1 S-2 0.19961 0.56924 0.7469 1 0.0
S2 S-2 0.31205 0.57512 0.25366 1 0.0
